data_2011741
loop_
_publ_author_name
'Sato, Kiyoshi'
'Arai, Sadao'
'Yamagishi, Takamichi'
'Tanase, Tomoaki'

_publ_section_title
;
 Quinolizinium hexafluorophosphate
;
_journal_issue 2
_journal_name_full 'Acta Crystallographica Section C'
_journal_page_first 174
_journal_page_last 175
_journal_paper_doi 10.1107/S0108270100015742
_journal_volume 57
_journal_year 2001
_chemical_formula_moiety 'C9 H8 N + , P F6 -'
_chemical_formula_structural 'C9 H8 N + , P F6 -'
_chemical_formula_sum 'C9 H8 F6 N P'
_chemical_formula_weight 275.13
_chemical_melting_point 272.8(3)
_chemical_name_systematic 'Quinolizinium hexafluorophosphate'
_space_group_IT_number 12
_symmetry_cell_setting monoclinic
_symmetry_space_group_name_Hall '-C 2y'
_symmetry_space_group_name_H-M 'C 1 2/m 1'
_cell_angle_alpha 90
_cell_angle_beta 115.33(3)
_cell_angle_gamma 90
_cell_formula_units_Z 2
_cell_length_a 8.505(3)
_cell_length_b 9.541(3)
_cell_length_c 6.827(2)
_cell_measurement_reflns_used 25
_cell_measurement_temperature 145.2
_cell_measurement_theta_max 15
_cell_measurement_theta_min 14
_cell_volume 500.7(3)
_computing_cell_refinement 'Rigaku/AFC Diffractometer Control Software'
_computing_data_collection 'Rigaku/AFC Diffractometer Control Software (Rigaku Corporation, 1995)'
_computing_data_reduction 'TEXSAN (Molecular Structure Corporation, 1998)'
_computing_molecular_graphics 'ORTEPIII (Johnson & Burnett, 1996)'
_computing_publication_material TEXSAN
_computing_structure_refinement 'SHELXL93  (Sheldrick, 1993)'
_computing_structure_solution 'SIR92 (Altomare et al., 1994) and DIRDIF94 (Beurskens et al., 1994)'
_diffrn_ambient_temperature 145.2
_diffrn_measured_fraction_theta_full 1.000
_diffrn_measured_fraction_theta_max 1.000
_diffrn_measurement_device_type 'Rigaku AFC-7R'
_diffrn_measurement_method \w/2\q
_diffrn_radiation_monochromator graphite
_diffrn_radiation_source 'Rigaku rotating anode'
_diffrn_radiation_type 'Mo K\a'
_diffrn_radiation_wavelength .7107
_diffrn_reflns_av_R_equivalents .015
_diffrn_reflns_av_sigmaI/netI .010
_diffrn_reflns_limit_h_max 11
_diffrn_reflns_limit_h_min 0
_diffrn_reflns_limit_k_max 12
_diffrn_reflns_limit_k_min 0
_diffrn_reflns_limit_l_max 8
_diffrn_reflns_limit_l_min -8
_diffrn_reflns_number 656
_diffrn_reflns_reduction_process 'Lp corrections applied'
_diffrn_reflns_theta_full 27.49
_diffrn_reflns_theta_max 27.49
_diffrn_reflns_theta_min 3.30
_diffrn_standards_decay_% -.62
_diffrn_standards_interval_count 150
_diffrn_standards_number 3
_exptl_absorpt_coefficient_mu .338
_exptl_absorpt_correction_type none
_exptl_crystal_colour colourless
_exptl_crystal_density_diffrn 1.825
_exptl_crystal_density_meas ?
_exptl_crystal_density_method 'not measured'
_exptl_crystal_description needle-like
_exptl_crystal_F_000 276.00
_exptl_crystal_size_max .44
_exptl_crystal_size_mid .30
_exptl_crystal_size_min .20
_refine_diff_density_max .29
_refine_diff_density_min -.32
_refine_ls_extinction_coef .020
_refine_ls_extinction_method 'SHELXL93 (Sheldrick, 1993)'
_refine_ls_goodness_of_fit_ref 1.086
_refine_ls_hydrogen_treatment refall
_refine_ls_matrix_type full
_refine_ls_number_parameters 54
_refine_ls_number_reflns 562
_refine_ls_number_restraints 1
_refine_ls_restrained_S_all 1.085
_refine_ls_R_factor_all .028
_refine_ls_R_factor_gt .025
_refine_ls_shift/su_max <0.001
_refine_ls_shift/su_mean .000
_refine_ls_structure_factor_coef Fsqd
_refine_ls_weighting_details 'w = 1/[\s^2^(Fo^2^) + (0.0321P)^2^+0.3901P] where P=(Fo^2^+2Fc^2^)/3'
_refine_ls_weighting_scheme calc
_refine_ls_wR_factor_ref .068
_reflns_number_gt 562
_reflns_number_total 615
_reflns_threshold_expression I>2\s(I)
_cod_data_source_file bj1008.cif
_cod_data_source_block I
_cod_depositor_comments
;
The following automatic conversions were performed:

'_chemical_melting_point' value '272.5-273' was changed to '272.8(3)'
- the average value was taken and precision was estimated.

Automatic conversion script
Id: cif_fix_values 1646 2011-03-28 12:23:43Z adriana 

The following automatic conversions were performed:

'_chemical_melting_point' value '272.5-273' was changed to '272.8(3)'
- the average value was taken and precision was estimated.

Automatic conversion script
Id: cif_fix_values 1715 2011-07-08 13:25:40Z adriana 

The following automatic conversions were performed:

'_exptl_crystal_density_meas' value 'not measured' was changed to '?'
- the value is perceived as not measured.

Automatic conversion script
Id: cif_fix_values 3008 2015-01-20 13:52:24Z robertas 
;
_cod_original_sg_symbol_H-M 'C 2/m'
_cod_original_formula_sum 'C9 H8 F6 N1 P1'
_cod_database_code 2011741
_cod_database_fobs_code 2011741

loop_
_symmetry_equiv_pos_as_xyz
x,y,z
x,-y,z
-x,-y,-z
-x,y,-z
1/2+x,1/2+y,z
1/2+x,1/2-y,z
1/2-x,1/2-y,-z
1/2-x,1/2+y,-z

loop_
_atom_site_label
_atom_site_fract_x
_atom_site_fract_y
_atom_site_fract_z
_atom_site_U_iso_or_equiv
_atom_site_adp_type
_atom_site_calc_flag
_atom_site_refinement_flags
_atom_site_occupancy
_atom_site_disorder_assembly
_atom_site_disorder_group
_atom_site_type_symbol
P1 1 0 1.5 .0212(2) Uani d S 1.00 . . P
F1 .9788(2) 0 1.2550(2) .0361(3) Uani d S 1.00 . . F
F2 1.14610(10) .11821(9) 1.5603(2) .0410(3) Uani d . 1.00 . . F
N5 1 -.4278(2) 1 .0211(3) Uani d SP .50 . . N
C9a 1 -.4278(2) 1 .0211(3) Uani d SP .50 . . C
C1 .9306(2) -.35620(10) 1.1234(2) .0265(3) Uani d . 1.00 . . C
C2 .8607(2) -.4262(2) 1.2391(2) .0296(3) Uani d . 1.00 . . C
H1 .934(2) -.259(2) 1.119(2) .03610(5) Uiso d . 1.00 . . H
H2 .812(2) -.379(2) 1.318(3) .04139(6) Uiso d . 1.00 . . H

loop_
_atom_site_aniso_label
_atom_site_aniso_U_11
_atom_site_aniso_U_22
_atom_site_aniso_U_33
_atom_site_aniso_U_12
_atom_site_aniso_U_13
_atom_site_aniso_U_23
_atom_site_aniso_type_symbol
P1 .0218(3) .0199(3) .0217(3) 0 .0092(2) 0 P
F1 .0454(7) .0401(7) .0250(6) 0 .0171(5) 0 F
F2 .0411(5) .0390(5) .0466(5) -.0187(4) .0223(4) -.0105(4) F
N5 .0186(7) .0203(8) .0204(7) 0 .0044(6) 0 N
C9a .0186(7) .0203(8) .0204(7) 0 .0044(6) 0 C
C1 .0248(6) .0245(6) .0262(6) .0015(5) .0070(5) -.0038(5) C
C2 .0259(6) .0377(8) .0244(6) .0023(5) .0100(5) -.0048(5) C

loop_
_atom_type_symbol
_atom_type_description
_atom_type_scat_dispersion_real
_atom_type_scat_dispersion_imag
_atom_type_scat_source
C C .003 .002
;   International Tables for Crystallography
    (1992, Vol. C, Tables 4.2.6.8 and 6.1.1.4)
;
H H .000 .000
;   International Tables for Crystallography
    (1992, Vol. C, Table 6.1.1.4)
;
N N .006 .003
;   International Tables for Crystallography
    (1992, Vol. C, Tables 4.2.6.8 and 6.1.1.4)
;
P P .102 .094
;   International Tables for Crystallography
    (1992, Vol. C, Tables 4.2.6.8 and 6.1.1.4)
;
F F .017 .010
;   International Tables for Crystallography
    (1992, Vol. C, Tables 4.2.6.8 and 6.1.1.4)
;

loop_
_geom_angle_atom_site_label_1
_geom_angle_atom_site_label_2
_geom_angle_atom_site_label_3
_geom_angle_site_symmetry_1
_geom_angle_site_symmetry_2
_geom_angle_site_symmetry_3
_geom_angle
_geom_angle_publ_flag
F2 P1 F2 1_555 1_555 2_555 89.92(7) yes
F2 P1 F2 1_555 1_555 3_758 180.0 yes
F2 P1 F2 1_555 1_555 4_758 90.08(7) yes
F2 P1 F1 1_555 1_555 1_555 89.81(5) yes
F2 P1 F1 1_555 1_555 3_758 90.19(5) yes
F2 P1 F2 2_555 1_555 3_758 90.08(7) no
F2 P1 F2 2_555 1_555 4_758 180.0 no
F2 P1 F1 2_555 1_555 1_555 89.81(5) no
F2 P1 F1 2_555 1_555 3_758 90.19(5) no
F2 P1 F2 3_758 1_555 4_758 89.92(7) no
F2 P1 F1 3_758 1_555 1_555 90.19(5) no
F2 P1 F1 3_758 1_555 3_758 89.81(5) no
F2 P1 F1 4_758 1_555 1_555 90.19(5) no
F2 P1 F1 4_758 1_555 3_758 89.81(5) no
F1 P1 F1 1_555 1_555 3_758 180.0 yes
N5/C9a N5/C9a C1 2_545 1_555 1_555 119.31(8) yes
N5/C9a N5/C9a C1 2_545 1_555 4_757 119.31(8) no
C1 N5/C9a C1 1_555 1_555 4_757 121.4(2) yes
H1 C1 C2 1_555 1_555 1_555 122.0(10) no
H1 C1 N5/C9a 1_555 1_555 1_555 115.0(10) no
C2 C1 N5/C9a 1_555 1_555 1_555 121.00(10) yes
H2 C2 C1 1_555 1_555 1_555 121.0(10) no
H2 C2 C2 1_555 1_555 2_545 119.0(10) no
C1 C2 C2 1_555 1_555 2_545 119.65(9) yes

loop_
_geom_bond_atom_site_label_1
_geom_bond_atom_site_label_2
_geom_bond_site_symmetry_1
_geom_bond_site_symmetry_2
_geom_bond_distance
_geom_bond_publ_flag
P1 F1 1_555 1_555 1.6030(10) yes
P1 F1 1_555 3_758 1.6030(10) no
P1 F2 1_555 1_555 1.5962(9) yes
P1 F2 1_555 2_555 1.5962(9) no
P1 F2 1_555 3_758 1.5962(9) no
P1 F2 1_555 4_758 1.5962(9) no
N5/C9a N5/C9a 1_555 2_545 1.378(3) yes
N5/C9a C1 1_555 1_555 1.396(2) yes
N5/C9a C1 1_555 4_757 1.396(2) no
C1 C2 1_555 1_555 1.352(2) yes
C2 C2 1_555 2_545 1.408(3) yes

loop_
_geom_torsion_atom_site_label_1
_geom_torsion_atom_site_label_2
_geom_torsion_atom_site_label_3
_geom_torsion_atom_site_label_4
_geom_torsion_site_symmetry_1
_geom_torsion_site_symmetry_2
_geom_torsion_site_symmetry_3
_geom_torsion_site_symmetry_4
_geom_torsion
_geom_torsion_publ_flag
N5/C9a N5/C9a C1 C2 2_545 1_555 1_555 1_555 -1.30(10) no
N5/C9a N5/C9a C1 C2 1_555 2_545 3_747 3_747 1.30(10) no
N5/C9a C1 C2 C2 1_555 1_555 1_555 2_545 1.30(10) no
N5/C9a C1 C2 C2 1_555 4_757 4_757 3_747 1.30(10) no
C1 N5/C9a N5/C9a C1 1_555 1_555 2_545 2_545 .0 no
C1 N5/C9a N5/C9a C1 1_555 1_555 2_545 3_747 180.0 no
C1 N5/C9a C1 C2 1_555 1_555 4_757 4_757 178.70(10) no
C1 C2 C2 C1 1_555 1_555 2_545 2_545 .0 no
